data_7007312
loop_
_publ_author_name
'Zeng, Ming-Hua'
'Feng, Xiao-Long'
'Zhang, Wei-Xiong'
'Chen, Xiao-Ming'

_publ_section_title
;
 A robust microporous 3D cobalt(II) coordination polymer with new
 magnetically frustrated 2D lattices: single-crystal transformation and
 guest modulation of cooperative magnetic properties.
;
_journal_issue 44
_journal_name_full 'Dalton transactions (Cambridge, England : 2003)'
_journal_page_first 5294
_journal_page_last 5303
_journal_paper_doi 10.1039/b603337g
_journal_year 2006
_chemical_formula_moiety 'C10 H7 Co2 N O7'
_chemical_formula_sum 'C10 H7 Co2 N O7'
_chemical_formula_weight 371.03
_chemical_name_systematic
;
?
;
_space_group_IT_number 15
_symmetry_cell_setting monoclinic
_symmetry_space_group_name_Hall '-C 2yc'
_symmetry_space_group_name_H-M 'C 1 2/c 1'
_atom_sites_solution_hydrogens geom
_atom_sites_solution_primary direct
_atom_sites_solution_secondary difmap
_audit_creation_method SHELXL-97
_cell_angle_alpha 90.00
_cell_angle_beta 128.342(2)
_cell_angle_gamma 90.00
_cell_formula_units_Z 8
_cell_length_a 23.482(3)
_cell_length_b 10.0597(12)
_cell_length_c 14.9495(18)
_cell_measurement_temperature 293(2)
_cell_volume 2769.8(6)
_computing_cell_refinement 'Bruker SMART'
_computing_data_collection 'Bruker SMART'
_computing_data_reduction 'Bruker SAINT'
_computing_molecular_graphics 'Bruker SHELXTL'
_computing_publication_material 'Bruker SHELXTL'
_computing_structure_refinement 'SHELXL-97 (Sheldrick, 1997)'
_computing_structure_solution 'SHELXS-97 (Sheldrick, 1990)'
_diffrn_ambient_temperature 293(2)
_diffrn_measured_fraction_theta_full 0.974
_diffrn_measured_fraction_theta_max 0.974
_diffrn_measurement_device_type 'CCD area detector'
_diffrn_measurement_method 'phi and omega scans'
_diffrn_radiation_monochromator graphite
_diffrn_radiation_source 'fine-focus sealed tube'
_diffrn_radiation_type MoK\a
_diffrn_radiation_wavelength 0.71073
_diffrn_reflns_av_R_equivalents 0.0278
_diffrn_reflns_av_sigmaI/netI 0.0346
_diffrn_reflns_limit_h_max 28
_diffrn_reflns_limit_h_min -23
_diffrn_reflns_limit_k_max 12
_diffrn_reflns_limit_k_min -12
_diffrn_reflns_limit_l_max 11
_diffrn_reflns_limit_l_min -18
_diffrn_reflns_number 7387
_diffrn_reflns_theta_full 25.99
_diffrn_reflns_theta_max 25.99
_diffrn_reflns_theta_min 2.31
_exptl_absorpt_coefficient_mu 2.422
_exptl_absorpt_correction_T_max 0.8298
_exptl_absorpt_correction_T_min 0.6807
_exptl_absorpt_correction_type multi-scan
_exptl_absorpt_process_details 'SADABS (Sheldrick, 1996)'
_exptl_crystal_colour purple
_exptl_crystal_density_diffrn 1.780
_exptl_crystal_density_method 'not measured'
_exptl_crystal_description block
_exptl_crystal_F_000 1472
_exptl_crystal_size_max 0.17
_exptl_crystal_size_mid 0.13
_exptl_crystal_size_min 0.08
_refine_diff_density_max 1.487
_refine_diff_density_min -0.552
_refine_diff_density_rms 0.148
_refine_ls_extinction_method none
_refine_ls_goodness_of_fit_ref 1.018
_refine_ls_hydrogen_treatment constr
_refine_ls_matrix_type full
_refine_ls_number_parameters 195
_refine_ls_number_reflns 2655
_refine_ls_number_restraints 16
_refine_ls_restrained_S_all 1.020
_refine_ls_R_factor_all 0.0530
_refine_ls_R_factor_gt 0.0471
_refine_ls_shift/su_max 0.001
_refine_ls_shift/su_mean 0.000
_refine_ls_structure_factor_coef Fsqd
_refine_ls_weighting_details 'calc w=1/[\s^2^(Fo^2^)+(0.0868P)^2^+7.4289P] where P=(Fo^2^+2Fc^2^)/3'
_refine_ls_weighting_scheme calc
_refine_ls_wR_factor_gt 0.1247
_refine_ls_wR_factor_ref 0.1295
_reflns_number_gt 2333
_reflns_number_total 2655
_reflns_threshold_expression >2sigma(I)
_cod_data_source_file b603337g.txt
_cod_data_source_block 1@293k
_cod_depositor_comments
;
The following automatic conversions were performed:
'_symmetry_cell_setting' value 'Monoclinic' changed to 'monoclinic'
according to '/home/saulius/struct/CIF-dictionaries/cif_core.dic'
dictionary named 'cif_core.dic' version 2.4.1 from 2010-06-29.

Automatic conversion script
Id: cif_fix_enum 1527 2010-12-29 10:47:43Z saulius 
;
_cod_original_sg_symbol_H-M C2/c
_cod_database_code 7007312

loop_
_symmetry_equiv_pos_as_xyz
'x, y, z'
'-x, y, -z+1/2'
'x+1/2, y+1/2, z'
'-x+1/2, y+1/2, -z+1/2'
'-x, -y, -z'
'x, -y, z-1/2'
'-x+1/2, -y+1/2, -z'
'x+1/2, -y+1/2, z-1/2'

loop_
_atom_site_label
_atom_site_type_symbol
_atom_site_fract_x
_atom_site_fract_y
_atom_site_fract_z
_atom_site_U_iso_or_equiv
_atom_site_adp_type
_atom_site_occupancy
_atom_site_symmetry_multiplicity
_atom_site_calc_flag
_atom_site_refinement_flags
_atom_site_disorder_assembly
_atom_site_disorder_group
Co1 Co 0.24422(2) 0.72243(5) 0.10312(4) 0.02004(18) Uani 1 1 d . . .
Co2 Co 0.28458(3) 1.03307(5) 0.23597(4) 0.02700(19) Uani 1 1 d . . .
O2 O 0.37587(16) 0.9548(3) 0.2822(3) 0.0442(8) Uani 1 1 d . . .
O1 O 0.35683(14) 0.7443(3) 0.2208(2) 0.0307(6) Uani 1 1 d . . .
O3 O 0.23583(15) 0.8449(3) 0.2061(2) 0.0302(6) Uani 1 1 d . A .
O4 O 0.17388(18) 0.7228(3) 0.2415(3) 0.0373(7) Uani 1 1 d . . .
O5 O 0.24983(15) 1.0499(2) 0.3240(2) 0.0270(6) Uani 1 1 d D . .
O6 O 0.23983(14) 1.1189(2) 0.5033(2) 0.0241(5) Uani 1 1 d . . .
O7 O 0.21931(18) 0.9394(3) 0.5669(3) 0.0393(7) Uani 1 1 d . . .
N1 N 0.62726(17) 0.7935(3) 0.4846(3) 0.0281(7) Uani 1 1 d . . .
C1 C 0.3957(2) 0.8404(4) 0.2783(3) 0.0278(8) Uani 1 1 d . . .
C2 C 0.4770(2) 0.8231(4) 0.3502(3) 0.0281(8) Uani 1 1 d . . .
C3 C 0.5088(2) 0.6983(4) 0.3775(4) 0.0401(11) Uani 1 1 d . . .
H3A H 0.4800 0.6227 0.3499 0.048 Uiso 1 1 d R . .
C4 C 0.5829(2) 0.6894(4) 0.4455(4) 0.0404(11) Uani 1 1 d . . .
H4A H 0.6033 0.6052 0.4632 0.048 Uiso 1 1 d R . .
C5 C 0.5960(2) 0.9122(5) 0.4558(4) 0.0425(11) Uani 1 1 d . . .
H5A H 0.6257 0.9865 0.4815 0.051 Uiso 1 1 d R . .
C6 C 0.5211(2) 0.9304(5) 0.3903(4) 0.0433(11) Uani 1 1 d . . .
H6A H 0.5020 1.0156 0.3749 0.052 Uiso 1 1 d R . .
C7 C 0.2056(2) 0.8277(4) 0.2501(3) 0.0295(9) Uani 1 1 d D . .
C8 C 0.2020(4) 0.9502(6) 0.3069(6) 0.0246(18) Uani 0.627(16) 1 d PD A 1
H8A H 0.1522 0.9846 0.2607 0.030 Uiso 0.627(16) 1 calc PR A 1
C9 C 0.2248(5) 0.8996(6) 0.4209(6) 0.032(2) Uani 0.627(16) 1 d PD A 1
H9A H 0.1932 0.8260 0.4056 0.038 Uiso 0.627(16) 1 calc PR A 1
H9B H 0.2736 0.8642 0.4630 0.038 Uiso 0.627(16) 1 calc PR A 1
C8' C 0.2317(9) 0.9281(12) 0.3485(13) 0.039(4) Uiso 0.373(16) 1 d PD A 2
H8'A H 0.2772 0.8922 0.4168 0.047 Uiso 0.373(16) 1 calc PR A 2
C9' C 0.1806(8) 0.9406(16) 0.3770(11) 0.046(4) Uani 0.373(16) 1 d PD A 2
H9'A H 0.1606 0.8543 0.3729 0.055 Uiso 0.373(16) 1 calc PR A 2
H9'B H 0.1409 1.0000 0.3237 0.055 Uiso 0.373(16) 1 calc PR A 2
C10 C 0.2243(2) 0.9959(4) 0.4976(4) 0.0342(9) Uani 1 1 d D . .

loop_
_atom_site_aniso_label
_atom_site_aniso_U_11
_atom_site_aniso_U_22
_atom_site_aniso_U_33
_atom_site_aniso_U_23
_atom_site_aniso_U_13
_atom_site_aniso_U_12
Co1 0.0182(3) 0.0197(3) 0.0214(3) -0.00109(17) 0.0119(2) -0.00149(17)
Co2 0.0273(3) 0.0221(3) 0.0354(3) -0.0042(2) 0.0213(3) -0.00072(19)
O2 0.0231(14) 0.0316(16) 0.068(2) -0.0112(15) 0.0232(15) -0.0004(12)
O1 0.0182(13) 0.0302(14) 0.0329(15) -0.0036(12) 0.0105(12) -0.0019(11)
O3 0.0368(15) 0.0230(13) 0.0376(15) -0.0091(11) 0.0264(13) -0.0048(11)
O4 0.0445(18) 0.0257(14) 0.058(2) -0.0010(13) 0.0401(17) 0.0015(13)
O5 0.0329(15) 0.0183(12) 0.0400(15) -0.0037(11) 0.0277(13) -0.0036(10)
O6 0.0273(13) 0.0201(12) 0.0259(13) 0.0013(10) 0.0170(11) 0.0016(10)
O7 0.0500(19) 0.0296(15) 0.0370(16) -0.0016(13) 0.0264(15) -0.0130(14)
N1 0.0188(15) 0.0318(17) 0.0278(17) 0.0019(13) 0.0115(14) 0.0031(13)
C1 0.0198(18) 0.028(2) 0.0293(19) -0.0016(16) 0.0122(16) 0.0012(15)
C2 0.0186(18) 0.032(2) 0.0252(18) -0.0020(15) 0.0096(15) 0.0012(15)
C3 0.023(2) 0.029(2) 0.052(3) -0.0062(19) 0.016(2) -0.0025(16)
C4 0.026(2) 0.028(2) 0.054(3) -0.0039(19) 0.018(2) 0.0020(17)
C5 0.020(2) 0.031(2) 0.052(3) 0.002(2) 0.0098(19) -0.0009(17)
C6 0.025(2) 0.029(2) 0.056(3) 0.001(2) 0.015(2) 0.0039(17)
C7 0.032(2) 0.025(2) 0.035(2) 0.0022(16) 0.0229(18) 0.0040(16)
C8 0.023(4) 0.019(3) 0.031(4) 0.001(3) 0.016(3) -0.001(2)
C9 0.035(5) 0.022(3) 0.036(4) -0.001(3) 0.021(4) 0.002(3)
C9' 0.046(10) 0.044(8) 0.047(8) -0.009(6) 0.029(8) -0.009(7)
C10 0.037(2) 0.030(2) 0.032(2) -0.0060(17) 0.0198(19) -0.0033(18)

loop_
_atom_type_symbol
_atom_type_description
_atom_type_scat_dispersion_real
_atom_type_scat_dispersion_imag
_atom_type_scat_source
C C 0.0033 0.0016 'International Tables Vol C Tables 4.2.6.8 and 6.1.1.4'
H H 0.0000 0.0000 'International Tables Vol C Tables 4.2.6.8 and 6.1.1.4'
N N 0.0061 0.0033 'International Tables Vol C Tables 4.2.6.8 and 6.1.1.4'
O O 0.0106 0.0060 'International Tables Vol C Tables 4.2.6.8 and 6.1.1.4'
Co Co 0.3494 0.9721 'International Tables Vol C Tables 4.2.6.8 and 6.1.1.4'

loop_
_geom_angle_atom_site_label_1
_geom_angle_atom_site_label_2
_geom_angle_atom_site_label_3
_geom_angle
_geom_angle_site_symmetry_1
_geom_angle_site_symmetry_3
_geom_angle_publ_flag
O5 Co1 O3 96.72(11) 4_545 . ?
O5 Co1 O1 90.48(12) 4_545 . ?
O3 Co1 O1 88.05(11) . . ?
O5 Co1 O6 89.86(10) 4_545 4_545 ?
O3 Co1 O6 172.29(11) . 4_545 ?
O1 Co1 O6 87.88(11) . 4_545 ?
O5 Co1 O6 168.18(10) 4_545 6_575 ?
O3 Co1 O6 95.10(11) . 6_575 ?
O1 Co1 O6 89.83(11) . 6_575 ?
O6 Co1 O6 78.35(10) 4_545 6_575 ?
O5 Co1 N1 90.33(12) 4_545 8_465 ?
O3 Co1 N1 89.70(12) . 8_465 ?
O1 Co1 N1 177.68(12) . 8_465 ?
O6 Co1 N1 94.29(12) 4_545 8_465 ?
O6 Co1 N1 89.82(11) 6_575 8_465 ?
O5 Co2 O2 128.58(15) . . ?
O5 Co2 O7 122.00(13) . 6_575 ?
O2 Co2 O7 108.26(15) . 6_575 ?
O5 Co2 O4 99.37(11) . 4 ?
O2 Co2 O4 90.64(13) . 4 ?
O7 Co2 O4 89.57(13) 6_575 4 ?
O5 Co2 O3 79.67(11) . . ?
O2 Co2 O3 92.58(12) . . ?
O7 Co2 O3 88.12(12) 6_575 . ?
O4 Co2 O3 176.50(12) 4 . ?
C1 O2 Co2 134.9(3) . . ?
C1 O1 Co1 132.0(3) . . ?
C7 O3 Co1 131.2(3) . . ?
C7 O3 Co2 115.1(2) . . ?
Co1 O3 Co2 113.62(13) . . ?
C7 O4 Co2 124.7(3) . 4_545 ?
C8 O5 C8' 25.4(6) . . ?
C8 O5 Co2 116.1(3) . . ?
C8' O5 Co2 114.9(5) . . ?
C8 O5 Co1 119.5(3) . 4 ?
C8' O5 Co1 122.5(5) . 4 ?
Co2 O5 Co1 121.81(13) . 4 ?
C10 O6 Co1 127.0(3) . 4 ?
C10 O6 Co1 131.0(3) . 6_576 ?
Co1 O6 Co1 101.65(10) 4 6_576 ?
C10 O7 Co2 126.3(3) . 6_576 ?
C5 N1 C4 116.3(4) . . ?
C5 N1 Co1 119.9(3) . 8_566 ?
C4 N1 Co1 123.5(3) . 8_566 ?
O1 C1 O2 127.8(4) . . ?
O1 C1 C2 117.7(4) . . ?
O2 C1 C2 114.4(3) . . ?
C6 C2 C3 117.9(4) . . ?
C6 C2 C1 120.4(4) . . ?
C3 C2 C1 121.8(4) . . ?
C4 C3 C2 118.9(4) . . ?
C4 C3 H3A 121.1 . . ?
C2 C3 H3A 120.0 . . ?
N1 C4 C3 124.2(4) . . ?
N1 C4 H4A 118.0 . . ?
C3 C4 H4A 117.7 . . ?
N1 C5 C6 123.2(4) . . ?
N1 C5 H5A 118.0 . . ?
C6 C5 H5A 118.8 . . ?
C2 C6 C5 119.4(4) . . ?
C2 C6 H6A 120.5 . . ?
C5 C6 H6A 120.0 . . ?
O3 C7 O4 124.1(4) . . ?
O3 C7 C8 115.4(4) . . ?
O4 C7 C8 120.1(4) . . ?
O3 C7 C8' 112.9(5) . . ?
O4 C7 C8' 120.2(5) . . ?
C8 C7 C8' 23.1(5) . . ?
O5 C8 C9 110.4(6) . . ?
O5 C8 C7 111.1(4) . . ?
C9 C8 C7 104.5(5) . . ?
O5 C8 H8A 110.2 . . ?
C9 C8 H8A 110.2 . . ?
C7 C8 H8A 110.2 . . ?
C10 C9 C8 118.3(5) . . ?
C10 C9 H9A 107.7 . . ?
C8 C9 H9A 107.7 . . ?
C10 C9 H9B 107.7 . . ?
C8 C9 H9B 107.7 . . ?
H9A C9 H9B 107.1 . . ?
O5 C8' C9' 114.9(11) . . ?
O5 C8' C7 108.7(8) . . ?
C9' C8' C7 113.8(10) . . ?
O5 C8' H8'A 106.3 . . ?
C9' C8' H8'A 106.3 . . ?
C7 C8' H8'A 106.3 . . ?
C8' C9' C10 107.1(10) . . ?
C8' C9' H9'A 110.3 . . ?
C10 C9' H9'A 110.3 . . ?
C8' C9' H9'B 110.3 . . ?
C10 C9' H9'B 110.3 . . ?
H9'A C9' H9'B 108.5 . . ?
O7 C10 O6 123.7(4) . . ?
O7 C10 C9 112.8(4) . . ?
O6 C10 C9 122.5(4) . . ?
O7 C10 C9' 118.3(6) . . ?
O6 C10 C9' 112.8(7) . . ?
C9 C10 C9' 35.1(6) . . ?

loop_
_geom_bond_atom_site_label_1
_geom_bond_atom_site_label_2
_geom_bond_distance
_geom_bond_site_symmetry_2
_geom_bond_publ_flag
Co1 O5 2.008(3) 4_545 ?
Co1 O3 2.074(3) . ?
Co1 O1 2.089(3) . ?
Co1 O6 2.120(3) 4_545 ?
Co1 O6 2.144(3) 6_575 ?
Co1 N1 2.161(3) 8_465 ?
Co2 O5 1.938(3) . ?
Co2 O2 1.964(3) . ?
Co2 O7 2.002(3) 6_575 ?
Co2 O4 2.073(3) 4 ?
Co2 O3 2.112(3) . ?
O2 C1 1.256(5) . ?
O1 C1 1.238(5) . ?
O3 C7 1.243(5) . ?
O4 C7 1.252(5) . ?
O4 Co2 2.073(3) 4_545 ?
O5 C8 1.407(6) . ?
O5 C8' 1.418(12) . ?
O5 Co1 2.008(3) 4 ?
O6 C10 1.278(5) . ?
O6 Co1 2.120(3) 4 ?
O6 Co1 2.144(3) 6_576 ?
O7 C10 1.250(6) . ?
O7 Co2 2.002(3) 6_576 ?
N1 C5 1.326(6) . ?
N1 C4 1.330(6) . ?
N1 Co1 2.161(3) 8_566 ?
C1 C2 1.512(5) . ?
C2 C6 1.352(6) . ?
C2 C3 1.386(6) . ?
C3 C4 1.369(6) . ?
C3 H3A 0.9276 . ?
C4 H4A 0.9270 . ?
C5 C6 1.397(6) . ?
C5 H5A 0.9274 . ?
C6 H6A 0.9269 . ?
C7 C8 1.529(7) . ?
C7 C8' 1.562(11) . ?
C8 C9 1.521(9) . ?
C8 H8A 0.9800 . ?
C9 C10 1.506(7) . ?
C9 H9A 0.9700 . ?
C9 H9B 0.9700 . ?
C8' C9' 1.508(13) . ?
C8' H8'A 0.9800 . ?
C9' C10 1.522(11) . ?
C9' H9'A 0.9700 . ?
C9' H9'B 0.9700 . ?

loop_
_geom_torsion_atom_site_label_1
_geom_torsion_atom_site_label_2
_geom_torsion_atom_site_label_3
_geom_torsion_atom_site_label_4
_geom_torsion
_geom_torsion_site_symmetry_1
_geom_torsion_site_symmetry_2
_geom_torsion_site_symmetry_3
_geom_torsion_site_symmetry_4
_geom_torsion_publ_flag
O5 Co2 O2 C1 89.5(5) . . . . ?
O7 Co2 O2 C1 -78.2(5) 6_575 . . . ?
O4 Co2 O2 C1 -167.9(5) 4 . . . ?
O3 Co2 O2 C1 10.7(5) . . . . ?
O5 Co1 O1 C1 -134.4(4) 4_545 . . . ?
O3 Co1 O1 C1 -37.7(4) . . . . ?
O6 Co1 O1 C1 135.8(4) 4_545 . . . ?
O6 Co1 O1 C1 57.4(4) 6_575 . . . ?
N1 Co1 O1 C1 -24(3) 8_465 . . . ?
O5 Co1 O3 C7 -34.8(4) 4_545 . . . ?
O1 Co1 O3 C7 -125.0(4) . . . . ?
O6 Co1 O3 C7 176.9(7) 4_545 . . . ?
O6 Co1 O3 C7 145.3(4) 6_575 . . . ?
N1 Co1 O3 C7 55.5(4) 8_465 . . . ?
O5 Co1 O3 Co2 147.48(14) 4_545 . . . ?
O1 Co1 O3 Co2 57.23(15) . . . . ?
O6 Co1 O3 Co2 -0.9(9) 4_545 . . . ?
O6 Co1 O3 Co2 -32.42(14) 6_575 . . . ?
N1 Co1 O3 Co2 -122.22(15) 8_465 . . . ?
O5 Co2 O3 C7 2.5(3) . . . . ?
O2 Co2 O3 C7 131.2(3) . . . . ?
O7 Co2 O3 C7 -120.6(3) 6_575 . . . ?
O4 Co2 O3 C7 -72(2) 4 . . . ?
O5 Co2 O3 Co1 -179.40(16) . . . . ?
O2 Co2 O3 Co1 -50.62(17) . . . . ?
O7 Co2 O3 Co1 57.58(15) 6_575 . . . ?
O4 Co2 O3 Co1 106.2(19) 4 . . . ?
O2 Co2 O5 C8 -96.4(4) . . . . ?
O7 Co2 O5 C8 69.8(4) 6_575 . . . ?
O4 Co2 O5 C8 165.2(4) 4 . . . ?
O3 Co2 O5 C8 -11.4(4) . . . . ?
O2 Co2 O5 C8' -68.3(8) . . . . ?
O7 Co2 O5 C8' 97.9(8) 6_575 . . . ?
O4 Co2 O5 C8' -166.7(8) 4 . . . ?
O3 Co2 O5 C8' 16.7(8) . . . . ?
O2 Co2 O5 Co1 101.62(18) . . . 4 ?
O7 Co2 O5 Co1 -92.18(19) 6_575 . . 4 ?
O4 Co2 O5 Co1 3.22(18) 4 . . 4 ?
O3 Co2 O5 Co1 -173.36(18) . . . 4 ?
Co1 O1 C1 O2 1.7(7) . . . . ?
Co1 O1 C1 C2 -175.8(3) . . . . ?
Co2 O2 C1 O1 16.1(8) . . . . ?
Co2 O2 C1 C2 -166.2(3) . . . . ?
O1 C1 C2 C6 162.4(4) . . . . ?
O2 C1 C2 C6 -15.5(6) . . . . ?
O1 C1 C2 C3 -17.7(6) . . . . ?
O2 C1 C2 C3 164.4(4) . . . . ?
C6 C2 C3 C4 1.6(7) . . . . ?
C1 C2 C3 C4 -178.3(5) . . . . ?
C5 N1 C4 C3 1.0(8) . . . . ?
Co1 N1 C4 C3 174.7(4) 8_566 . . . ?
C2 C3 C4 N1 -2.5(8) . . . . ?
C4 N1 C5 C6 1.4(8) . . . . ?
Co1 N1 C5 C6 -172.5(4) 8_566 . . . ?
C3 C2 C6 C5 0.6(8) . . . . ?
C1 C2 C6 C5 -179.5(5) . . . . ?
N1 C5 C6 C2 -2.3(9) . . . . ?
Co1 O3 C7 O4 2.2(6) . . . . ?
Co2 O3 C7 O4 179.9(3) . . . . ?
Co1 O3 C7 C8 -171.5(4) . . . . ?
Co2 O3 C7 C8 6.3(5) . . . . ?
Co1 O3 C7 C8' 163.3(7) . . . . ?
Co2 O3 C7 C8' -19.0(8) . . . . ?
Co2 O4 C7 O3 46.2(6) 4_545 . . . ?
Co2 O4 C7 C8 -140.5(4) 4_545 . . . ?
Co2 O4 C7 C8' -113.7(8) 4_545 . . . ?
C8' O5 C8 C9 39.6(12) . . . . ?
Co2 O5 C8 C9 132.9(5) . . . . ?
Co1 O5 C8 C9 -64.7(7) 4 . . . ?
C8' O5 C8 C7 -75.9(12) . . . . ?
Co2 O5 C8 C7 17.4(7) . . . . ?
Co1 O5 C8 C7 179.8(3) 4 . . . ?
O3 C7 C8 O5 -15.2(7) . . . . ?
O4 C7 C8 O5 170.8(5) . . . . ?
C8' C7 C8 O5 73.8(13) . . . . ?
O3 C7 C8 C9 -134.3(5) . . . . ?
O4 C7 C8 C9 51.7(7) . . . . ?
C8' C7 C8 C9 -45.3(12) . . . . ?
O5 C8 C9 C10 62.7(9) . . . . ?
C7 C8 C9 C10 -177.7(5) . . . . ?
C8 O5 C8' C9' -59.6(14) . . . . ?
Co2 O5 C8' C9' -158.6(9) . . . . ?
Co1 O5 C8' C9' 31.6(15) 4 . . . ?
C8 O5 C8' C7 69.2(13) . . . . ?
Co2 O5 C8' C7 -29.8(12) . . . . ?
Co1 O5 C8' C7 160.4(5) 4 . . . ?
O3 C7 C8' O5 31.6(12) . . . . ?
O4 C7 C8' O5 -166.4(7) . . . . ?
C8 C7 C8' O5 -69.8(13) . . . . ?
O3 C7 C8' C9' 161.0(11) . . . . ?
O4 C7 C8' C9' -37.0(16) . . . . ?
C8 C7 C8' C9' 59.6(14) . . . . ?
O5 C8' C9' C10 -75.0(16) . . . . ?
C7 C8' C9' C10 158.8(9) . . . . ?
Co2 O7 C10 O6 -40.5(6) 6_576 . . . ?
Co2 O7 C10 C9 128.2(4) 6_576 . . . ?
Co2 O7 C10 C9' 166.7(8) 6_576 . . . ?
Co1 O6 C10 O7 176.1(3) 4 . . . ?
Co1 O6 C10 O7 -12.1(6) 6_576 . . . ?
Co1 O6 C10 C9 8.5(7) 4 . . . ?
Co1 O6 C10 C9 -179.7(4) 6_576 . . . ?
Co1 O6 C10 C9' -29.8(8) 4 . . . ?
Co1 O6 C10 C9' 142.0(7) 6_576 . . . ?
C8 C9 C10 O7 157.1(6) . . . . ?
C8 C9 C10 O6 -34.1(9) . . . . ?
C8 C9 C10 C9' 49.9(10) . . . . ?
C8' C9' C10 O7 -131.5(10) . . . . ?
C8' C9' C10 O6 72.9(13) . . . . ?
C8' C9' C10 C9 -41.6(9) . . . . ?
